data_7249853
loop_
_publ_author_name
'Kaszubowski, Oskar'
'\'Slepokura, Katarzyna'
'Wojciechowski, Jakub'

_publ_section_title
;
 Same but different: structural diversity of cytidine
 5&#x2032;-monophosphate (CMP) (an)hydrates
;
_journal_name_full CrystEngComm
_journal_paper_doi 10.1039/D4CE00965G
_journal_year 2025
_chemical_absolute_configuration rmad
_chemical_formula_moiety 'C9 H14 N3 O8 P, 1.5H2 O'
_chemical_formula_sum 'C9 H17 N3 O9.5 P'
_chemical_formula_weight 350.22
_space_group_crystal_system orthorhombic
_space_group_IT_number 18
_space_group_name_Hall 'P 2 2ab'
_space_group_name_H-M_alt 'P 21 21 2'
_atom_sites_solution_hydrogens mixed
_atom_sites_solution_primary dual
_atom_sites_solution_secondary difmap
_audit_creation_method SHELXL-2019/3
_audit_update_record
;
2024-11-20 deposited with the CCDC.	2025-01-28 downloaded from the CCDC.
;
_cell_angle_alpha 90
_cell_angle_beta 90
_cell_angle_gamma 90
_cell_formula_units_Z 4
_cell_length_a 8.4629(16)
_cell_length_b 35.212(7)
_cell_length_c 4.8658(8)
_cell_measurement_reflns_used 6660
_cell_measurement_temperature 200(2)
_cell_measurement_theta_max 74.6930
_cell_measurement_theta_min 2.5080
_cell_volume 1450.0(5)
_computing_cell_refinement 'CrysAlisPro 1.171.43.122a (Rigaku OD, 2024)'
_computing_data_collection 'CrysAlisPro 1.171.43.122a (Rigaku OD, 2024)'
_computing_data_reduction 'CrysAlisPro 1.171.43.122a (Rigaku OD, 2024)'
_computing_structure_refinement 'SHELXL-2019/2 (Sheldrick, 2019)'
_computing_structure_solution 'SHELXT-2019 (Sheldrick, 2019)'
_diffrn_ambient_temperature 200(2)
_diffrn_detector_area_resol_mean 10.0000
_diffrn_measured_fraction_theta_full 0.999
_diffrn_measured_fraction_theta_max 0.993
_diffrn_measurement_device_type 'Rigaku XtaLAB Synergy R, DW system, HyPix-Arc 150'
_diffrn_measurement_method 'omega scan'
_diffrn_radiation_type CuK\a
_diffrn_radiation_wavelength 1.5418
_diffrn_reflns_av_R_equivalents 0.0263
_diffrn_reflns_av_unetI/netI 0.0198
_diffrn_reflns_Laue_measured_fraction_full 0.999
_diffrn_reflns_Laue_measured_fraction_max 0.993
_diffrn_reflns_limit_h_max 10
_diffrn_reflns_limit_h_min -10
_diffrn_reflns_limit_k_max 42
_diffrn_reflns_limit_k_min -44
_diffrn_reflns_limit_l_max 6
_diffrn_reflns_limit_l_min -4
_diffrn_reflns_number 10362
_diffrn_reflns_point_group_measured_fraction_full 0.977
_diffrn_reflns_point_group_measured_fraction_max 0.946
_diffrn_reflns_theta_full 67.680
_diffrn_reflns_theta_max 74.876
_diffrn_reflns_theta_min 2.510
_diffrn_source 'Rotating-anode X-ray tube'
_exptl_absorpt_coefficient_mu 2.236
_exptl_absorpt_correction_T_max 1.00000
_exptl_absorpt_correction_T_min 0.61002
_exptl_absorpt_correction_type multi-scan
_exptl_absorpt_process_details
;
CrysAlisPro 1.171.43.122a (Rigaku Oxford Diffraction, 2024)
Empirical absorption correction using spherical harmonics,
implemented in SCALE3 ABSPACK scaling algorithm.
;
_exptl_crystal_colour colourless
_exptl_crystal_density_diffrn 1.604
_exptl_crystal_description plate
_exptl_crystal_F_000 732
_exptl_crystal_size_max 0.140
_exptl_crystal_size_mid 0.130
_exptl_crystal_size_min 0.018
_refine_diff_density_max 0.547
_refine_diff_density_min -0.302
_refine_diff_density_rms 0.065
_refine_ls_abs_structure_details
;
 Flack x determined using 973 quotients [(I+)-(I-)]/[(I+)+(I-)]
 (Parsons, Flack and Wagner, Acta Cryst. B69 (2013) 249-259).
;
_refine_ls_abs_structure_Flack 0.008(11)
_refine_ls_extinction_method none
_refine_ls_goodness_of_fit_ref 1.094
_refine_ls_hydrogen_treatment mixed
_refine_ls_matrix_type full
_refine_ls_number_parameters 231
_refine_ls_number_reflns 2812
_refine_ls_number_restraints 9
_refine_ls_restrained_S_all 1.092
_refine_ls_R_factor_all 0.0434
_refine_ls_R_factor_gt 0.0422
_refine_ls_shift/su_max 0.000
_refine_ls_shift/su_mean 0.000
_refine_ls_structure_factor_coef Fsqd
_refine_ls_weighting_details 'w=1/[\s^2^(Fo^2^)+(0.0248P)^2^+2.6009P] where P=(Fo^2^+2Fc^2^)/3'
_refine_ls_weighting_scheme calc
_refine_ls_wR_factor_gt 0.1024
_refine_ls_wR_factor_ref 0.1029
_reflns_Friedel_coverage 0.585
_reflns_Friedel_fraction_full 0.942
_reflns_Friedel_fraction_max 0.877
_reflns_number_gt 2712
_reflns_number_total 2812
_reflns_threshold_expression 'I > 2\s(I)'
_cod_data_source_file d4ce00965g2.cif
_cod_data_source_block VII_HT
_cod_original_formula_sum 'C9 H17 N3 O9.50 P'
_cod_database_code 7249853
_shelx_shelxl_version_number 2019/3
_shelx_space_group_comment
;
The symmetry employed for this shelxl refinement is uniquely defined
by the following loop, which should always be used as a source of
symmetry information in preference to the above space-group names.
They are only intended as comments.
;
_shelx_estimated_absorpt_t_min 0.745
_shelx_estimated_absorpt_t_max 0.961

loop_
_space_group_symop_operation_xyz
'x, y, z'
'-x, -y, z'
'-x+1/2, y+1/2, -z'
'x+1/2, -y+1/2, -z'

loop_
_atom_site_label
_atom_site_type_symbol
_atom_site_fract_x
_atom_site_fract_y
_atom_site_fract_z
_atom_site_U_iso_or_equiv
_atom_site_adp_type
_atom_site_occupancy
_atom_site_site_symmetry_order
_atom_site_calc_flag
_atom_site_refinement_flags_posn
_atom_site_refinement_flags_adp
_atom_site_refinement_flags_occupancy
_atom_site_disorder_assembly
_atom_site_disorder_group
P1 P 0.79839(12) 0.18113(3) 0.8903(2) 0.0234(2) Uani 1 1 d . . . . .
O11 O 0.7774(4) 0.20123(8) 0.6238(6) 0.0289(6) Uani 1 1 d . . . . .
O12 O 0.9631(4) 0.17597(9) 0.9951(6) 0.0316(7) Uani 1 1 d . . . . .
O13 O 0.6935(4) 0.20272(9) 1.1074(6) 0.0331(7) Uani 1 1 d . . . . .
H13 H 0.732602 0.199938 1.264805 0.050 Uiso 1 1 calc R U . . .
O2 O 0.0809(4) 0.10349(9) 0.5740(8) 0.0371(8) Uani 1 1 d . . . . .
O2' O 0.3216(4) 0.03456(9) 0.9616(7) 0.0386(8) Uani 1 1 d . . . . .
H2O H 0.355111 0.014338 0.890918 0.058 Uiso 1 1 calc R U . . .
O3' O 0.6212(4) 0.03580(9) 0.7425(8) 0.0370(8) Uani 1 1 d . . . . .
H3O H 0.699571 0.039097 0.639256 0.055 Uiso 1 1 calc R U . . .
O4' O 0.4398(4) 0.10955(8) 1.1395(6) 0.0293(7) Uani 1 1 d . . . . .
O5' O 0.7150(4) 0.14073(8) 0.8533(6) 0.0287(7) Uani 1 1 d . . . . .
N1 N 0.2859(4) 0.13480(10) 0.7784(7) 0.0248(7) Uani 1 1 d . . . . .
N3 N 0.1381(4) 0.16307(10) 0.4305(8) 0.0272(8) Uani 1 1 d . . . . .
H3 H 0.071444 0.160680 0.292829 0.033 Uiso 1 1 calc R U . . .
N4 N 0.1677(5) 0.22508(10) 0.3027(8) 0.0314(9) Uani 1 1 d . . . . .
H41 H 0.094321 0.221468 0.177349 0.038 Uiso 1 1 calc R U . . .
H42 H 0.212616 0.247495 0.319890 0.038 Uiso 1 1 calc R U . . .
C2 C 0.1613(5) 0.13204(11) 0.5952(10) 0.0267(8) Uani 1 1 d . . . . .
C4 C 0.2100(5) 0.19720(11) 0.4632(8) 0.0267(9) Uani 1 1 d . . . . .
C5 C 0.3281(5) 0.19986(12) 0.6682(9) 0.0283(9) Uani 1 1 d . . . . .
H5 H 0.382208 0.223080 0.700306 0.034 Uiso 1 1 calc R U . . .
C6 C 0.3620(5) 0.16854(12) 0.8171(9) 0.0274(9) Uani 1 1 d . . . . .
H6 H 0.441806 0.170055 0.953907 0.033 Uiso 1 1 calc R U . . .
C1' C 0.3151(5) 0.10077(12) 0.9585(8) 0.0274(9) Uani 1 1 d . . . . .
H1' H 0.217536 0.094805 1.066177 0.033 Uiso 1 1 calc R U . . .
C2' C 0.3657(5) 0.06584(12) 0.7938(9) 0.0291(9) Uani 1 1 d . . . . .
H2' H 0.317263 0.064888 0.606469 0.035 Uiso 1 1 calc R U . . .
C3' C 0.5449(5) 0.07073(12) 0.7868(9) 0.0266(9) Uani 1 1 d . . . . .
H3' H 0.574472 0.089018 0.638167 0.032 Uiso 1 1 calc R U . . .
C4' C 0.5809(5) 0.08806(12) 1.0658(9) 0.0265(9) Uani 1 1 d . . . . .
H4' H 0.595361 0.067077 1.202023 0.032 Uiso 1 1 calc R U . . .
C5' C 0.7248(5) 0.11347(12) 1.0746(9) 0.0298(9) Uani 1 1 d . . . . .
H5'1 H 0.729590 0.126867 1.253234 0.036 Uiso 1 1 calc R U . . .
H5'2 H 0.821827 0.098008 1.054673 0.036 Uiso 1 1 calc R U . . .
O1W O 0.902(3) 0.0401(7) 0.529(3) 0.050(4) Uani 0.5 1 d DG . P A 1
H1W H 0.917492 0.027356 0.385650 0.074 Uiso 0.5 1 d DG U P A 1
H2W H 0.970495 0.057313 0.536050 0.074 Uiso 0.5 1 d DG U P A 1
O1X O 0.876(3) 0.0447(7) 0.432(4) 0.046(4) Uani 0.5 1 d DG . P B 2
H1X H 0.936587 0.034016 0.319535 0.069 Uiso 0.5 1 d DG U P B 2
H2X H 0.913845 0.066159 0.469668 0.069 Uiso 0.5 1 d DG U P B 2
O2W O 0.9762(15) -0.0075(4) 1.0563(17) 0.051(3) Uani 0.5 1 d DG . P C -1
H3W H 0.888978 -0.018838 1.045751 0.07(5) Uiso 0.5 1 d DG . P C -1
H4W H 0.989781 0.004586 0.909490 0.13(8) Uiso 0.5 1 d DG . P C -1

loop_
_atom_site_aniso_label
_atom_site_aniso_U_11
_atom_site_aniso_U_22
_atom_site_aniso_U_33
_atom_site_aniso_U_23
_atom_site_aniso_U_13
_atom_site_aniso_U_12
P1 0.0255(5) 0.0277(5) 0.0168(4) -0.0005(4) -0.0023(4) 0.0010(4)
O11 0.0363(16) 0.0319(14) 0.0185(13) 0.0016(12) 0.0015(14) 0.0007(13)
O12 0.0249(15) 0.0431(18) 0.0269(16) 0.0008(14) -0.0060(13) 0.0012(13)
O13 0.0370(16) 0.0414(16) 0.0208(14) -0.0043(14) -0.0025(16) 0.0094(14)
O2 0.0334(16) 0.0303(16) 0.048(2) -0.0005(15) -0.0074(16) -0.0068(13)
O2' 0.0415(19) 0.0257(15) 0.049(2) 0.0035(14) 0.0104(16) -0.0015(14)
O3' 0.0379(18) 0.0263(15) 0.047(2) -0.0008(14) 0.0103(16) 0.0033(14)
O4' 0.0349(16) 0.0327(15) 0.0201(15) -0.0027(13) -0.0026(14) 0.0046(13)
O5' 0.0347(16) 0.0307(15) 0.0207(15) 0.0036(12) -0.0033(14) -0.0029(13)
N1 0.0262(17) 0.0261(16) 0.0220(17) -0.0006(14) -0.0015(16) 0.0001(15)
N3 0.0258(17) 0.0295(17) 0.0263(19) -0.0028(15) -0.0032(16) -0.0010(14)
N4 0.033(2) 0.0293(18) 0.032(2) 0.0019(15) -0.0059(17) -0.0003(15)
C2 0.025(2) 0.027(2) 0.028(2) -0.0031(18) -0.0016(18) 0.0002(16)
C4 0.025(2) 0.028(2) 0.027(2) -0.0017(17) 0.0051(19) 0.0011(18)
C5 0.025(2) 0.028(2) 0.032(2) -0.0020(18) -0.0024(18) -0.0034(17)
C6 0.0233(19) 0.031(2) 0.028(2) -0.0030(18) 0.0004(18) -0.0011(16)
C1' 0.030(2) 0.032(2) 0.021(2) 0.0019(16) 0.0014(18) -0.0010(18)
C2' 0.032(2) 0.027(2) 0.028(2) -0.0025(18) 0.0003(19) 0.0001(18)
C3' 0.035(2) 0.023(2) 0.021(2) 0.0009(17) 0.0011(19) 0.0001(18)
C4' 0.031(2) 0.026(2) 0.022(2) 0.0036(17) -0.0033(18) 0.0034(17)
C5' 0.034(2) 0.035(2) 0.021(2) 0.0055(18) -0.0050(19) -0.0008(18)
O1W 0.043(9) 0.057(9) 0.049(10) -0.018(8) 0.022(7) -0.019(6)
O1X 0.042(7) 0.048(7) 0.048(10) -0.010(8) 0.007(7) -0.014(5)
O2W 0.032(8) 0.089(12) 0.033(4) 0.002(4) 0.001(4) -0.006(5)

loop_
_atom_type_symbol
_atom_type_description
_atom_type_scat_dispersion_real
_atom_type_scat_dispersion_imag
_atom_type_scat_source
C C 0.0181 0.0091 'International Tables Vol C Tables 4.2.6.8 and 6.1.1.4'
H H 0.0000 0.0000 'International Tables Vol C Tables 4.2.6.8 and 6.1.1.4'
N N 0.0311 0.0180 'International Tables Vol C Tables 4.2.6.8 and 6.1.1.4'
O O 0.0492 0.0322 'International Tables Vol C Tables 4.2.6.8 and 6.1.1.4'
P P 0.2955 0.4335 'International Tables Vol C Tables 4.2.6.8 and 6.1.1.4'

loop_
_geom_angle_atom_site_label_1
_geom_angle_atom_site_label_2
_geom_angle_atom_site_label_3
_geom_angle
_geom_angle_site_symmetry_1
_geom_angle_site_symmetry_3
_geom_angle_publ_flag
O11 P1 O12 117.78(18) . . ?
O11 P1 O13 106.73(17) . . ?
O12 P1 O13 110.81(17) . . ?
O11 P1 O5' 105.82(16) . . yes
O12 P1 O5' 109.98(17) . . yes
O13 P1 O5' 104.85(17) . . yes
P1 O13 H13 109.5 . . ?
C2' O2' H2O 109.5 . . ?
C3' O3' H3O 109.5 . . ?
C1' O4' C4' 110.2(3) . . ?
C5' O5' P1 118.8(3) . . ?
C6 N1 C2 120.6(3) . . ?
C6 N1 C1' 122.4(4) . . ?
C2 N1 C1' 116.4(3) . . ?
C4 N3 C2 125.1(4) . . ?
C4 N3 H3 117.5 . . ?
C2 N3 H3 117.5 . . ?
C4 N4 H41 120.0 . . ?
C4 N4 H42 120.0 . . ?
H41 N4 H42 120.0 . . ?
O2 C2 N3 121.9(4) . . ?
O2 C2 N1 122.6(4) . . ?
N3 C2 N1 115.5(3) . . ?
N4 C4 N3 118.3(4) . . ?
N4 C4 C5 124.5(4) . . ?
N3 C4 C5 117.2(4) . . ?
C6 C5 C4 118.3(4) . . ?
C6 C5 H5 120.8 . . ?
C4 C5 H5 120.8 . . ?
C5 C6 N1 122.5(4) . . ?
C5 C6 H6 118.8 . . ?
N1 C6 H6 118.8 . . ?
O4' C1' N1 108.2(3) . . ?
O4' C1' C2' 107.1(3) . . ?
N1 C1' C2' 112.4(3) . . ?
O4' C1' H1' 109.7 . . ?
N1 C1' H1' 109.7 . . ?
C2' C1' H1' 109.7 . . ?
O2' C2' C3' 111.2(4) . . ?
O2' C2' C1' 104.4(3) . . ?
C3' C2' C1' 101.5(3) . . ?
O2' C2' H2' 113.0 . . ?
C3' C2' H2' 113.0 . . ?
C1' C2' H2' 113.0 . . ?
O3' C3' C4' 113.3(4) . . ?
O3' C3' C2' 111.2(4) . . ?
C4' C3' C2' 103.0(4) . . ?
O3' C3' H3' 109.7 . . ?
C4' C3' H3' 109.7 . . ?
C2' C3' H3' 109.7 . . ?
O4' C4' C5' 110.2(3) . . ?
O4' C4' C3' 105.3(3) . . ?
C5' C4' C3' 115.1(4) . . ?
O4' C4' H4' 108.7 . . ?
C5' C4' H4' 108.7 . . ?
C3' C4' H4' 108.7 . . ?
O5' C5' C4' 109.0(3) . . ?
O5' C5' H5'1 109.9 . . ?
C4' C5' H5'1 109.9 . . ?
O5' C5' H5'2 109.9 . . ?
C4' C5' H5'2 109.9 . . ?
H5'1 C5' H5'2 108.3 . . ?
H1W O1W H2W 108.1 . . ?
H1X O1X H2X 108.2 . . ?
H3W O2W H4W 108.0 . . ?

loop_
_geom_bond_atom_site_label_1
_geom_bond_atom_site_label_2
_geom_bond_distance
_geom_bond_site_symmetry_2
_geom_bond_publ_flag
P1 O11 1.488(3) . yes
P1 O12 1.495(3) . yes
P1 O13 1.575(3) . yes
P1 O5' 1.598(3) . yes
O13 H13 0.8400 . ?
O2 C2 1.218(5) . ?
O2' C2' 1.421(5) . ?
O2' H2O 0.8400 . ?
O3' C3' 1.406(5) . ?
O3' H3O 0.8400 . ?
O4' C1' 1.409(5) . ?
O4' C4' 1.459(5) . ?
O5' C5' 1.445(5) . ?
N1 C6 1.364(5) . ?
N1 C2 1.385(5) . ?
N1 C1' 1.505(5) . ?
N3 C4 1.357(5) . ?
N3 C2 1.369(5) . ?
N3 H3 0.8800 . ?
N4 C4 1.304(5) . ?
N4 H41 0.8800 . ?
N4 H42 0.8800 . ?
C4 C5 1.416(6) . ?
C5 C6 1.350(6) . ?
C5 H5 0.9500 . ?
C6 H6 0.9500 . ?
C1' C2' 1.529(6) . ?
C1' H1' 1.0000 . ?
C2' C3' 1.527(6) . ?
C2' H2' 1.0000 . ?
C3' C4' 1.519(6) . ?
C3' H3' 1.0000 . ?
C4' C5' 1.511(6) . ?
C4' H4' 1.0000 . ?
C5' H5'1 0.9900 . ?
C5' H5'2 0.9900 . ?
O1W H1W 0.8405 . ?
O1W H2W 0.8392 . ?
O1X H1X 0.8403 . ?
O1X H2X 0.8401 . ?
O2W H3W 0.8397 . ?
O2W H4W 0.8401 . ?

loop_
_geom_hbond_atom_site_label_D
_geom_hbond_atom_site_label_H
_geom_hbond_atom_site_label_A
_geom_hbond_distance_DH
_geom_hbond_distance_HA
_geom_hbond_distance_DA
_geom_hbond_angle_DHA
_geom_hbond_site_symmetry_A
O13 H13 O11 0.84 1.79 2.612(4) 166.2 1_556
O2' H2O O3' 0.84 1.92 2.740(5) 165.8 2_655
O3' H3O O1W^a 0.84 1.80 2.60(2) 159.1 .
O3' H3O O1X^b 0.84 1.81 2.65(2) 176.5 .
O1W^a H2W^a O2 0.84 1.88 2.71(2) 165.9 1_655
O1X^b H2X^b O2 0.84 2.00 2.79(2) 156.6 1_655
O2W^a H3W^a O2' 0.84 1.91 2.733(9) 165.9 2_655
N3 H3 O12 0.88 1.80 2.625(5) 155.8 1_454
N4 H42 O11 0.88 1.91 2.779(5) 170.8 4_456
N4 H41 O12 0.88 2.14 2.869(5) 139.6 1_454
C6 H6 O13 0.95 2.53 3.364(5) 146.1 .
C6 H6 O5' 0.95 2.58 3.149(5) 118.8 .
C2' H2' O2 1.00 2.42 2.951(6) 112.3 .

loop_
_geom_torsion_atom_site_label_1
_geom_torsion_atom_site_label_2
_geom_torsion_atom_site_label_3
_geom_torsion_atom_site_label_4
_geom_torsion
_geom_torsion_site_symmetry_1
_geom_torsion_site_symmetry_2
_geom_torsion_site_symmetry_3
_geom_torsion_site_symmetry_4
_geom_torsion_publ_flag
O11 P1 O5' C5' 176.0(3) . . . . ?
O12 P1 O5' C5' 47.8(3) . . . . ?
O13 P1 O5' C5' -71.4(3) . . . . ?
C4 N3 C2 O2 171.9(4) . . . . ?
C4 N3 C2 N1 -10.7(6) . . . . ?
C6 N1 C2 O2 -172.8(4) . . . . ?
C1' N1 C2 O2 -1.7(6) . . . . ?
C6 N1 C2 N3 9.7(6) . . . . ?
C1' N1 C2 N3 -179.1(4) . . . . ?
C2 N3 C4 N4 -175.0(4) . . . . ?
C2 N3 C4 C5 5.9(6) . . . . ?
N4 C4 C5 C6 -178.9(4) . . . . ?
N3 C4 C5 C6 0.1(6) . . . . ?
C4 C5 C6 N1 -0.6(6) . . . . ?
C2 N1 C6 C5 -4.7(6) . . . . ?
C1' N1 C6 C5 -175.3(4) . . . . ?
C4' O4' C1' N1 -109.4(4) . . . . ?
C4' O4' C1' C2' 12.0(4) . . . . ?
C6 N1 C1' O4' -5.9(5) . . . . ?
C2 N1 C1' O4' -176.9(3) . . . . yes
C6 N1 C1' C2' -124.0(4) . . . . ?
C2 N1 C1' C2' 65.0(5) . . . . ?
O4' C1' C2' O2' 85.9(4) . . . . ?
N1 C1' C2' O2' -155.4(4) . . . . ?
O4' C1' C2' C3' -29.7(4) . . . . ?
N1 C1' C2' C3' 89.0(4) . . . . ?
O2' C2' C3' O3' 46.4(5) . . . . ?
C1' C2' C3' O3' 156.9(3) . . . . ?
O2' C2' C3' C4' -75.3(4) . . . . ?
C1' C2' C3' C4' 35.3(4) . . . . ?
C1' O4' C4' C5' 135.8(3) . . . . ?
C1' O4' C4' C3' 11.1(4) . . . . ?
O3' C3' C4' O4' -149.5(3) . . . . ?
C2' C3' C4' O4' -29.3(4) . . . . ?
O3' C3' C4' C5' 88.9(4) . . . . ?
C2' C3' C4' C5' -150.9(4) . . . . ?
P1 O5' C5' C4' 151.6(3) . . . . ?
O4' C4' C5' O5' -68.8(4) . . . . ?
C3' C4' C5' O5' 50.1(5) . . . . ?
